data_4517149
loop_
_publ_author_name
'Cherepakhin, Valeriy'
'Williams, Travis J.'

_publ_section_title
;
 Catalyst Evolution in Ruthenium-Catalyzed Coupling of Amines and Alcohols
;
_journal_name_full 'ACS Catalysis'
_journal_page_first 56
_journal_paper_doi 10.1021/acscatal.9b03679
_journal_year 2019
_chemical_formula_moiety 'C34 H56 Cl N2 O4 P2 Ru2, C F3 O3 S, C H2 Cl2'
_chemical_formula_sum 'C36 H58 Cl3 F3 N2 O7 P2 Ru2 S'
_chemical_formula_weight 1090.33
_chemical_name_common Ru2
_space_group_crystal_system monoclinic
_space_group_IT_number 14
_space_group_name_Hall '-P 2yn'
_space_group_name_H-M_alt 'P 1 21/n 1'
_atom_sites_solution_hydrogens mixed
_cell_angle_alpha 90
_cell_angle_beta 111.302(3)
_cell_angle_gamma 90
_cell_formula_units_Z 4
_cell_length_a 17.416(4)
_cell_length_b 15.909(4)
_cell_length_c 17.479(4)
_cell_measurement_reflns_used 9149
_cell_measurement_temperature 100.(2)
_cell_measurement_theta_max 30.4906
_cell_measurement_theta_min 2.4330
_cell_volume 4512.1(19)
_computing_cell_refinement 'SAINT V8.38A (Bruker AXS Inc., 2017)'
_computing_data_collection 'Bruker Instrument Service v2012.12.0.3 (Bruker AXS, 2012)'
_computing_data_reduction 'SAINT V8.38A (Bruker AXS Inc., 2017)'
_computing_molecular_graphics 'shelXle (C.B. Huebschle, rev 924)'
_computing_publication_material 'SHELXTL XL 2018/3 (Bruker AXS, 2018)'
_computing_structure_refinement 'SHELXL-2018/3 (Sheldrick, 2018)'
_computing_structure_solution 'SHELXT 2014/5 (Sheldrick, 2014)'
_diffrn_ambient_temperature 100.(2)
_diffrn_detector_area_resol_mean 8.3333
_diffrn_measured_fraction_theta_full 0.995
_diffrn_measured_fraction_theta_max 0.995
_diffrn_measurement_device_type 'Bruker APEX II CCD'
_diffrn_measurement_method 'omega- and phi-scans'
_diffrn_radiation_monochromator 'TRIUMPH curved-crystal'
_diffrn_radiation_type 'MoK\a '
_diffrn_radiation_wavelength 0.71073
_diffrn_reflns_av_R_equivalents 0.0385
_diffrn_reflns_av_unetI/netI 0.0207
_diffrn_reflns_limit_h_max 24
_diffrn_reflns_limit_h_min -24
_diffrn_reflns_limit_k_max 22
_diffrn_reflns_limit_k_min -22
_diffrn_reflns_limit_l_max 24
_diffrn_reflns_limit_l_min -24
_diffrn_reflns_number 111769
_diffrn_reflns_theta_full 30.55
_diffrn_reflns_theta_max 30.55
_diffrn_reflns_theta_min 1.41
_diffrn_source 'fine-focus tube'
_exptl_absorpt_coefficient_mu 1.023
_exptl_absorpt_correction_T_max 0.95
_exptl_absorpt_correction_T_min 0.85
_exptl_absorpt_correction_type multi-scan
_exptl_absorpt_process_details 'SADABS 2016/2 (Bruker AXS, 2016)'
_exptl_crystal_colour 'clear yellow'
_exptl_crystal_density_diffrn 1.605
_exptl_crystal_density_method 'not measured'
_exptl_crystal_description prism
_exptl_crystal_F_000 2224
_exptl_crystal_size_max 0.200
_exptl_crystal_size_mid 0.200
_exptl_crystal_size_min 0.050
_refine_diff_density_max 0.984
_refine_diff_density_min -1.517
_refine_ls_extinction_method none
_refine_ls_goodness_of_fit_ref 1.046
_refine_ls_hydrogen_treatment mixed
_refine_ls_matrix_type full
_refine_ls_number_parameters 561
_refine_ls_number_reflns 13745
_refine_ls_number_restraints 6
_refine_ls_restrained_S_all 1.045
_refine_ls_R_factor_all 0.0335
_refine_ls_R_factor_gt 0.0265
_refine_ls_shift/su_max 0.002
_refine_ls_shift/su_mean 0.000
_refine_ls_structure_factor_coef Fsqd
_refine_ls_weighting_details 'w=1/[\s^2^(Fo^2^)+(0.0259P)^2^+5.6689P] where P=(Fo^2^+2Fc^2^)/3'
_refine_ls_weighting_scheme calc
_refine_ls_wR_factor_gt 0.0633
_refine_ls_wR_factor_ref 0.0672
_reflns_number_gt 11955
_reflns_number_total 13745
_reflns_threshold_expression 'I > 2\s(I)'
_cod_data_source_file cs9b03679_si_003.cif
_cod_data_source_block Ru2a
_cod_depositor_comments
;
The following automatic conversions were performed:

data item '_exptl_absorpt_correction_type' value 'Multi-Scan' was
changed to 'multi-scan' in accordance with the
/home/data/users/saulius/crontab/automatic-downloads/rss-feeds/ACS/lib/dictionaries/cif_core.dic
dictionary named 'cif_core.dic' version 2.4.2 last updated on
2011-04-26.

Automatic conversion script
Id: cif_fix_values 6909 2019-04-08 15:41:33Z antanas 
;
_cod_original_cell_volume 4512.1(18)
_cod_database_code 4517149

loop_
_space_group_symop_operation_xyz
'x, y, z'
'-x+1/2, y+1/2, -z+1/2'
'-x, -y, -z'
'x-1/2, -y-1/2, z-1/2'

loop_
_atom_site_type_symbol
_atom_site_label
_atom_site_fract_x
_atom_site_fract_y
_atom_site_fract_z
_atom_site_U_iso_or_equiv
_atom_site_adp_type
_atom_site_calc_flag
_atom_site_refinement_flags_adp
_atom_site_refinement_flags_occupancy
_atom_site_refinement_flags_posn
_atom_site_occupancy
_atom_site_disorder_assembly
_atom_site_disorder_group
C C1 0.15270(10) 0.87951(11) 0.37614(10) 0.0150(3) Uani d . . . 1.0 . .
C C2 0.15053(10) 0.67500(11) 0.36458(10) 0.0146(3) Uani d . . . 1.0 . .
C C3 0.42489(10) 0.77227(11) 0.49365(10) 0.0141(3) Uani d . . . 1.0 . .
C C4 0.5152(5) 0.7667(5) 0.5055(3) 0.0163(11) Uani d . P D 0.561(6) A 1
H H4A 0.543684 0.729872 0.553012 0.02 Uiso calc U P R 0.561(6) A 1
H H4AB 0.540191 0.82336 0.518085 0.02 Uiso calc U P R 0.561(6) A 1
C C5 0.5285(3) 0.7324(3) 0.4300(3) 0.0236(9) Uani d . P D 0.561(6) A 1
H H5A 0.499467 0.768965 0.382491 0.028 Uiso calc U P R 0.561(6) A 1
H H5AB 0.503701 0.675599 0.417748 0.028 Uiso calc U P R 0.561(6) A 1
C C6 0.6190(2) 0.7270(2) 0.4406(2) 0.0222(8) Uani d . P D 0.561(6) A 1
H H6A 0.62388 0.703079 0.390898 0.033 Uiso calc U P R 0.561(6) A 1
H H6B 0.648221 0.690942 0.487746 0.033 Uiso calc U P R 0.561(6) A 1
H H6C 0.643317 0.783352 0.450082 0.033 Uiso calc U P R 0.561(6) A 1
C C4' 0.5188(6) 0.7732(6) 0.5315(5) 0.0198(15) Uani d . P D 0.439(6) A 2
H H4'A 0.539036 0.829705 0.524492 0.024 Uiso calc U P R 0.439(6) A 2
H H4'B 0.536399 0.761883 0.591164 0.024 Uiso calc U P R 0.439(6) A 2
C C5' 0.5568(3) 0.7083(3) 0.4927(3) 0.0271(12) Uani d . P D 0.439(6) A 2
H H5'A 0.534547 0.652072 0.497383 0.033 Uiso calc U P R 0.439(6) A 2
H H5'B 0.617146 0.706943 0.522685 0.033 Uiso calc U P R 0.439(6) A 2
C C6' 0.5390(5) 0.7277(4) 0.4029(4) 0.0337(14) Uani d . P D 0.439(6) A 2
H H6'A 0.56232 0.683294 0.379071 0.051 Uiso calc U P R 0.439(6) A 2
H H6'B 0.563969 0.78176 0.398345 0.051 Uiso calc U P R 0.439(6) A 2
H H6'C 0.479301 0.730549 0.373379 0.051 Uiso calc U P R 0.439(6) A 2
C C7 0.33786(10) 0.97542(11) 0.34139(10) 0.0144(3) Uani d . . . 1.0 . .
H H7 0.356365 0.922891 0.328779 0.017 Uiso calc U . R 1.0 . .
C C8 0.35713(10) 1.04809(11) 0.30853(10) 0.0165(3) Uani d . . . 1.0 . .
H H8 0.389367 1.045518 0.274887 0.02 Uiso calc U . R 1.0 . .
C C9 0.32861(11) 1.12478(11) 0.32551(10) 0.0179(3) Uani d . . . 1.0 . .
H H9 0.339593 1.175192 0.302188 0.021 Uiso calc U . R 1.0 . .
C C10 0.28382(11) 1.12681(11) 0.37704(10) 0.0163(3) Uani d . . . 1.0 . .
H H10 0.263825 1.178689 0.389292 0.02 Uiso calc U . R 1.0 . .
C C11 0.26850(10) 1.05217(10) 0.41056(10) 0.0133(3) Uani d . . . 1.0 . .
C C12 0.22588(10) 1.05067(10) 0.47156(10) 0.0150(3) Uani d . . . 1.0 . .
H H12A 0.165411 1.050898 0.442151 0.018 Uiso calc U . R 1.0 . .
H H12B 0.241032 1.101393 0.506687 0.018 Uiso calc U . R 1.0 . .
C C13 0.35928(11) 0.98258(11) 0.61907(10) 0.0169(3) Uani d . . . 1.0 . .
C C14 0.41625(11) 1.01903(11) 0.57733(11) 0.0190(3) Uani d . . . 1.0 . .
H H14A 0.42378 0.977356 0.539361 0.029 Uiso calc U . R 1.0 . .
H H14B 0.469862 1.032945 0.619232 0.029 Uiso calc U . R 1.0 . .
H H14C 0.391303 1.069953 0.546866 0.029 Uiso calc U . R 1.0 . .
C C15 0.35252(13) 1.04940(12) 0.67985(11) 0.0236(4) Uani d . . . 1.0 . .
H H15A 0.324209 1.099115 0.649474 0.035 Uiso calc U . R 1.0 . .
H H15B 0.40785 1.06518 0.717165 0.035 Uiso calc U . R 1.0 . .
H H15C 0.321183 1.026493 0.711673 0.035 Uiso calc U . R 1.0 . .
C C16 0.39985(12) 0.90290(12) 0.66693(11) 0.0226(4) Uani d . . . 1.0 . .
H H16A 0.403194 0.859679 0.628311 0.034 Uiso calc U . R 1.0 . .
H H16B 0.366709 0.88188 0.697734 0.034 Uiso calc U . R 1.0 . .
H H16C 0.455427 0.916472 0.705182 0.034 Uiso calc U . R 1.0 . .
C C17 0.17473(12) 0.94504(11) 0.58271(11) 0.0190(3) Uani d . . . 1.0 . .
C C18 0.14685(12) 1.03113(12) 0.60359(12) 0.0234(4) Uani d . . . 1.0 . .
H H18A 0.121774 1.063784 0.553064 0.035 Uiso calc U . R 1.0 . .
H H18B 0.194643 1.061552 0.641108 0.035 Uiso calc U . R 1.0 . .
H H18C 0.106404 1.022817 0.629897 0.035 Uiso calc U . R 1.0 . .
C C19 0.20576(14) 0.88934(13) 0.65973(12) 0.0255(4) Uani d . . . 1.0 . .
H H19A 0.159585 0.875029 0.67672 0.038 Uiso calc U . R 1.0 . .
H H19B 0.247787 0.919771 0.704176 0.038 Uiso calc U . R 1.0 . .
H H19C 0.22971 0.8377 0.647418 0.038 Uiso calc U . R 1.0 . .
C C20 0.09836(12) 0.90268(14) 0.52023(13) 0.0260(4) Uani d . . . 1.0 . .
H H20A 0.07718 0.937291 0.470554 0.039 Uiso calc U . R 1.0 . .
H H20B 0.055762 0.896682 0.544175 0.039 Uiso calc U . R 1.0 . .
H H20C 0.113432 0.84704 0.506099 0.039 Uiso calc U . R 1.0 . .
C C21 0.33978(10) 0.58105(11) 0.33390(10) 0.0145(3) Uani d . . . 1.0 . .
H H21 0.355662 0.635178 0.322048 0.017 Uiso calc U . R 1.0 . .
C C22 0.36550(10) 0.51099(11) 0.30274(10) 0.0158(3) Uani d . . . 1.0 . .
H H22 0.39934 0.516917 0.27097 0.019 Uiso calc U . R 1.0 . .
C C23 0.34103(11) 0.43198(11) 0.31868(10) 0.0170(3) Uani d . . . 1.0 . .
H H23 0.357257 0.383019 0.297323 0.02 Uiso calc U . R 1.0 . .
C C24 0.29246(11) 0.42547(11) 0.36631(10) 0.0165(3) Uani d . . . 1.0 . .
H H24 0.274397 0.37198 0.377161 0.02 Uiso calc U . R 1.0 . .
C C25 0.27046(10) 0.49810(10) 0.39804(10) 0.0141(3) Uani d . . . 1.0 . .
C C26 0.22331(11) 0.49460(10) 0.45501(10) 0.0151(3) Uani d . . . 1.0 . .
H H26A 0.238331 0.443015 0.4889 0.018 Uiso calc U . R 1.0 . .
H H26B 0.163422 0.49278 0.422625 0.018 Uiso calc U . R 1.0 . .
C C27 0.34777(11) 0.56224(12) 0.60865(10) 0.0190(3) Uani d . . . 1.0 . .
C C28 0.38403(13) 0.64280(13) 0.65756(12) 0.0258(4) Uani d . . . 1.0 . .
H H28A 0.38874 0.68641 0.619905 0.039 Uiso calc U . R 1.0 . .
H H28B 0.438703 0.630615 0.698429 0.039 Uiso calc U . R 1.0 . .
H H28C 0.347676 0.662551 0.685404 0.039 Uiso calc U . R 1.0 . .
C C29 0.33908(13) 0.49470(14) 0.66776(12) 0.0278(4) Uani d . . . 1.0 . .
H H29A 0.30471 0.516341 0.697008 0.042 Uiso calc U . R 1.0 . .
H H29B 0.393715 0.480202 0.707461 0.042 Uiso calc U . R 1.0 . .
H H29C 0.313264 0.444466 0.636541 0.042 Uiso calc U . R 1.0 . .
C C30 0.40865(11) 0.52757(12) 0.57078(11) 0.0213(4) Uani d . . . 1.0 . .
H H30A 0.387995 0.473981 0.543384 0.032 Uiso calc U . R 1.0 . .
H H30B 0.462595 0.518806 0.614232 0.032 Uiso calc U . R 1.0 . .
H H30C 0.414075 0.567885 0.530648 0.032 Uiso calc U . R 1.0 . .
C C31 0.16002(12) 0.59215(11) 0.56182(11) 0.0185(3) Uani d . . . 1.0 . .
C C32 0.08415(12) 0.63049(14) 0.49513(13) 0.0264(4) Uani d . . . 1.0 . .
H H32A 0.097424 0.687218 0.481887 0.04 Uiso calc U . R 1.0 . .
H H32B 0.038482 0.633362 0.515197 0.04 Uiso calc U . R 1.0 . .
H H32C 0.068123 0.595353 0.445745 0.04 Uiso calc U . R 1.0 . .
C C33 0.18270(15) 0.64886(13) 0.63774(13) 0.0277(4) Uani d . . . 1.0 . .
H H33A 0.201528 0.703489 0.625426 0.042 Uiso calc U . R 1.0 . .
H H33B 0.226844 0.622464 0.6835 0.042 Uiso calc U . R 1.0 . .
H H33C 0.134222 0.656883 0.652828 0.042 Uiso calc U . R 1.0 . .
C C34 0.13465(13) 0.50408(12) 0.58118(12) 0.0225(4) Uani d . . . 1.0 . .
H H34A 0.115331 0.47031 0.53086 0.034 Uiso calc U . R 1.0 . .
H H34B 0.090297 0.509517 0.602851 0.034 Uiso calc U . R 1.0 . .
H H34C 0.182226 0.476492 0.622118 0.034 Uiso calc U . R 1.0 . .
C C35 0.03052(15) 0.22392(15) 0.32114(16) 0.0353(5) Uani d . . . 1.0 . .
Cl Cl1 0.27265(2) 0.77866(2) 0.32116(2) 0.01343(7) Uani d . . . 1.0 . .
F F1 0.02964(12) 0.17925(11) 0.38606(12) 0.0576(5) Uani d . . . 1.0 . .
F F2 0.06336(11) 0.17317(10) 0.27987(11) 0.0529(4) Uani d . . . 1.0 . .
F F3 -0.04774(10) 0.23806(11) 0.27321(11) 0.0513(4) Uani d . . . 1.0 . .
N N1 0.29355(8) 0.97686(9) 0.39084(8) 0.0126(2) Uani d . . . 1.0 . .
N N2 0.29284(8) 0.57514(9) 0.38063(8) 0.0120(2) Uani d . . . 1.0 . .
O O1 0.39098(7) 0.84356(7) 0.48628(7) 0.0144(2) Uani d . . . 1.0 . .
O O2 0.38832(7) 0.70214(7) 0.48324(7) 0.0141(2) Uani d . . . 1.0 . .
O O3 0.08509(8) 0.88783(9) 0.33261(8) 0.0223(3) Uani d . . . 1.0 . .
O O4 0.08414(8) 0.67296(9) 0.31697(8) 0.0223(3) Uani d . . . 1.0 . .
O O5 0.04493(10) 0.36495(11) 0.39656(11) 0.0367(4) Uani d . . . 1.0 . .
O O6 0.08572(12) 0.35884(11) 0.27787(12) 0.0413(4) Uani d . . . 1.0 . .
O O7 0.16937(10) 0.28891(11) 0.40636(12) 0.0373(4) Uani d . . . 1.0 . .
P P1 0.25680(3) 0.95496(3) 0.53626(3) 0.01270(8) Uani d . . . 1.0 . .
P P2 0.24768(3) 0.58837(3) 0.52238(2) 0.01275(8) Uani d . . . 1.0 . .
Ru Ru1 0.26251(2) 0.86416(2) 0.43506(2) 0.01033(3) Uani d . . . 1.0 . .
Ru Ru2 0.25973(2) 0.68479(2) 0.42857(2) 0.01008(3) Uani d . . . 1.0 . .
S S1 0.08937(3) 0.32073(3) 0.35361(4) 0.02714(10) Uani d . . . 1.0 . .
C C36 -0.1279(3) 0.7363(4) 0.4161(3) 0.0405(11) Uani d . P D 0.6810(11) B 1
H H36A -0.109504 0.679952 0.439493 0.049 Uiso calc U P R 0.6810(11) B 1
H H36B -0.125927 0.774425 0.461543 0.049 Uiso calc U P R 0.6810(11) B 1
Cl Cl2 -0.06110(6) 0.77420(7) 0.36820(6) 0.0428(2) Uani d . P D 0.6810(11) B 1
Cl Cl3 -0.22925(6) 0.73031(6) 0.34503(8) 0.0515(3) Uani d . P D 0.6810(11) B 1
C C36' -0.1450(7) 0.7292(10) 0.4315(8) 0.0405(11) Uani d . P D 0.3190(11) B 2
H H36C -0.126703 0.675317 0.460834 0.049 Uiso calc U P R 0.3190(11) B 2
H H36D -0.12611 0.775232 0.472181 0.049 Uiso calc U P R 0.3190(11) B 2
Cl Cl2' -0.09961(14) 0.74119(16) 0.35661(13) 0.0428(2) Uani d . P D 0.3190(11) B 2
Cl Cl3' -0.25230(14) 0.73054(14) 0.38755(18) 0.0515(3) Uani d . P D 0.3190(11) B 2
H H1 0.2399(15) 0.7743(15) 0.4789(16) 0.027(6) Uiso d . . . 1.0 . .

loop_
_atom_site_aniso_label
_atom_site_aniso_U_11
_atom_site_aniso_U_22
_atom_site_aniso_U_33
_atom_site_aniso_U_12
_atom_site_aniso_U_13
_atom_site_aniso_U_23
C1 0.0179(7) 0.0142(7) 0.0148(7) -0.0014(6) 0.0084(6) 0.0001(6)
C2 0.0182(7) 0.0134(7) 0.0147(7) -0.0015(6) 0.0091(6) -0.0015(6)
C3 0.0130(7) 0.0156(7) 0.0131(7) -0.0016(6) 0.0042(6) 0.0003(6)
C4 0.0153(19) 0.0156(19) 0.018(3) -0.0017(14) 0.006(2) -0.002(2)
C5 0.0170(18) 0.033(2) 0.023(2) 0.0003(14) 0.0104(16) -0.0069(18)
C6 0.0180(15) 0.0238(17) 0.0286(17) 0.0009(12) 0.0129(13) -0.0032(13)
C4' 0.011(2) 0.018(3) 0.027(4) -0.0025(17) 0.002(3) 0.000(3)
C5' 0.017(2) 0.022(2) 0.043(3) 0.0018(16) 0.012(2) 0.0033(19)
C6' 0.035(3) 0.030(3) 0.044(4) -0.002(2) 0.024(3) -0.001(3)
C7 0.0133(7) 0.0158(7) 0.0135(7) -0.0004(6) 0.0043(6) 0.0007(6)
C8 0.0154(7) 0.0190(8) 0.0146(7) -0.0028(6) 0.0050(6) 0.0026(6)
C9 0.0206(8) 0.0160(8) 0.0144(7) -0.0036(6) 0.0033(6) 0.0038(6)
C10 0.0187(8) 0.0132(7) 0.0147(7) -0.0005(6) 0.0033(6) 0.0012(6)
C11 0.0122(7) 0.0124(7) 0.0131(7) -0.0005(5) 0.0020(6) 0.0002(5)
C12 0.0171(7) 0.0129(7) 0.0157(7) 0.0027(6) 0.0069(6) 0.0001(6)
C13 0.0197(8) 0.0156(8) 0.0128(7) 0.0000(6) 0.0030(6) -0.0024(6)
C14 0.0170(8) 0.0181(8) 0.0196(8) -0.0019(6) 0.0037(6) -0.0016(6)
C15 0.0286(9) 0.0213(9) 0.0187(8) -0.0006(7) 0.0061(7) -0.0067(7)
C16 0.0269(9) 0.0223(9) 0.0165(8) 0.0052(7) 0.0053(7) 0.0033(7)
C17 0.0250(9) 0.0182(8) 0.0193(8) -0.0013(7) 0.0144(7) -0.0023(6)
C18 0.0274(9) 0.0231(9) 0.0254(9) 0.0026(7) 0.0165(8) -0.0027(7)
C19 0.0391(11) 0.0214(9) 0.0235(9) -0.0014(8) 0.0205(8) 0.0009(7)
C20 0.0235(9) 0.0325(11) 0.0284(10) -0.0089(8) 0.0169(8) -0.0079(8)
C21 0.0143(7) 0.0165(7) 0.0125(7) -0.0002(6) 0.0046(6) 0.0004(6)
C22 0.0142(7) 0.0203(8) 0.0134(7) 0.0014(6) 0.0054(6) -0.0008(6)
C23 0.0175(7) 0.0173(8) 0.0155(7) 0.0025(6) 0.0052(6) -0.0038(6)
C24 0.0193(8) 0.0133(7) 0.0167(7) -0.0010(6) 0.0061(6) -0.0021(6)
C25 0.0148(7) 0.0143(7) 0.0118(7) -0.0012(6) 0.0032(6) -0.0004(5)
C26 0.0185(7) 0.0128(7) 0.0159(7) -0.0030(6) 0.0087(6) -0.0010(6)
C27 0.0216(8) 0.0195(8) 0.0130(7) -0.0021(7) 0.0029(6) 0.0040(6)
C28 0.0307(10) 0.0281(10) 0.0152(8) -0.0096(8) 0.0042(7) -0.0028(7)
C29 0.0316(10) 0.0295(10) 0.0200(9) -0.0004(8) 0.0066(8) 0.0111(8)
C30 0.0184(8) 0.0210(9) 0.0205(8) 0.0020(7) 0.0023(7) 0.0055(7)
C31 0.0249(8) 0.0163(8) 0.0204(8) -0.0017(6) 0.0156(7) 0.0007(6)
C32 0.0241(9) 0.0302(10) 0.0322(10) 0.0040(8) 0.0191(8) 0.0073(8)
C33 0.0450(12) 0.0210(9) 0.0279(10) -0.0045(8) 0.0261(9) -0.0052(7)
C34 0.0293(9) 0.0193(9) 0.0252(9) -0.0051(7) 0.0173(8) 0.0021(7)
C35 0.0358(12) 0.0348(12) 0.0436(13) -0.0105(10) 0.0245(11) -0.0103(10)
Cl1 0.01817(17) 0.01243(16) 0.01115(15) -0.00084(13) 0.00707(13) 0.00017(12)
F1 0.0688(12) 0.0500(10) 0.0653(11) -0.0301(9) 0.0377(10) 0.0009(8)
F2 0.0630(11) 0.0357(8) 0.0714(11) -0.0070(8) 0.0381(9) -0.0245(8)
F3 0.0359(8) 0.0606(11) 0.0585(10) -0.0163(7) 0.0185(7) -0.0228(8)
N1 0.0134(6) 0.0123(6) 0.0117(6) -0.0011(5) 0.0040(5) 0.0009(5)
N2 0.0128(6) 0.0128(6) 0.0101(6) -0.0001(5) 0.0036(5) -0.0008(5)
O1 0.0131(5) 0.0131(5) 0.0162(5) -0.0013(4) 0.0045(4) -0.0010(4)
O2 0.0137(5) 0.0124(5) 0.0155(5) -0.0010(4) 0.0044(4) 0.0008(4)
O3 0.0156(6) 0.0305(7) 0.0194(6) 0.0002(5) 0.0047(5) 0.0027(5)
O4 0.0164(6) 0.0306(7) 0.0183(6) -0.0021(5) 0.0044(5) -0.0045(5)
O5 0.0333(8) 0.0377(9) 0.0478(10) -0.0020(7) 0.0253(8) -0.0160(7)
O6 0.0485(10) 0.0386(10) 0.0489(10) -0.0030(8) 0.0322(9) 0.0043(8)
O7 0.0269(8) 0.0307(8) 0.0586(11) -0.0034(6) 0.0205(8) -0.0059(8)
P1 0.01594(19) 0.01153(18) 0.01182(17) -0.00045(14) 0.00646(15) -0.00096(14)
P2 0.01664(19) 0.01191(18) 0.01085(17) -0.00182(15) 0.00637(15) 0.00003(14)
Ru1 0.01200(6) 0.00994(6) 0.00990(6) -0.00088(4) 0.00501(4) -0.00032(4)
Ru2 0.01173(6) 0.00999(6) 0.00916(6) -0.00128(4) 0.00455(4) -0.00041(4)
S1 0.0266(2) 0.0233(2) 0.0399(3) -0.00507(19) 0.0222(2) -0.0067(2)
C36 0.041(3) 0.0277(18) 0.043(3) -0.0097(18) 0.0038(16) 0.0150(16)
Cl2 0.0381(5) 0.0548(6) 0.0382(4) 0.0118(4) 0.0170(4) 0.0126(4)
Cl3 0.0344(5) 0.0385(4) 0.0735(8) -0.0034(4) 0.0098(4) 0.0012(5)
C36' 0.041(3) 0.0277(18) 0.043(3) -0.0097(18) 0.0038(16) 0.0150(16)
Cl2' 0.0381(5) 0.0548(6) 0.0382(4) 0.0118(4) 0.0170(4) 0.0126(4)
Cl3' 0.0344(5) 0.0385(4) 0.0735(8) -0.0034(4) 0.0098(4) 0.0012(5)

loop_
_atom_type_symbol
_atom_type_description
_atom_type_scat_dispersion_real
_atom_type_scat_dispersion_imag
_atom_type_scat_source
C C 0.0033 0.0016 'International Tables Vol C Tables 4.2.6.8 and 6.1.1.4'
H H 0.0000 0.0000 'International Tables Vol C Tables 4.2.6.8 and 6.1.1.4'
Cl Cl 0.1484 0.1585 'International Tables Vol C Tables 4.2.6.8 and 6.1.1.4'
F F 0.0171 0.0103 'International Tables Vol C Tables 4.2.6.8 and 6.1.1.4'
N N 0.0061 0.0033 'International Tables Vol C Tables 4.2.6.8 and 6.1.1.4'
O O 0.0106 0.0060 'International Tables Vol C Tables 4.2.6.8 and 6.1.1.4'
P P 0.1023 0.0942 'International Tables Vol C Tables 4.2.6.8 and 6.1.1.4'
Ru Ru -1.2594 0.8363 'International Tables Vol C Tables 4.2.6.8 and 6.1.1.4'
S S 0.1246 0.1234 'International Tables Vol C Tables 4.2.6.8 and 6.1.1.4'

loop_
_geom_angle_atom_site_label_1
_geom_angle_atom_site_label_2
_geom_angle_atom_site_label_3
_geom_angle
O3 C1 Ru1 173.73(15)
O4 C2 Ru2 171.94(15)
O1 C3 O2 125.81(15)
O1 C3 C4 119.4(3)
O2 C3 C4 114.3(3)
O1 C3 C4' 115.1(4)
O2 C3 C4' 118.4(4)
C3 C4 C5 112.3(4)
C3 C4 H4A 109.1
C5 C4 H4A 109.1
C3 C4 H4AB 109.1
C5 C4 H4AB 109.1
H4A C4 H4AB 107.9
C4 C5 C6 113.1(4)
C4 C5 H5A 109.0
C6 C5 H5A 109.0
C4 C5 H5AB 109.0
C6 C5 H5AB 109.0
H5A C5 H5AB 107.8
C5 C6 H6A 109.5
C5 C6 H6B 109.5
H6A C6 H6B 109.5
C5 C6 H6C 109.5
H6A C6 H6C 109.5
H6B C6 H6C 109.5
C5' C4' C3 111.9(6)
C5' C4' H4'A 109.2
C3 C4' H4'A 109.2
C5' C4' H4'B 109.2
C3 C4' H4'B 109.2
H4'A C4' H4'B 107.9
C4' C5' C6' 111.6(5)
C4' C5' H5'A 109.3
C6' C5' H5'A 109.3
C4' C5' H5'B 109.3
C6' C5' H5'B 109.3
H5'A C5' H5'B 108.0
C5' C6' H6'A 109.5
C5' C6' H6'B 109.5
H6'A C6' H6'B 109.5
C5' C6' H6'C 109.5
H6'A C6' H6'C 109.5
H6'B C6' H6'C 109.5
N1 C7 C8 122.11(16)
N1 C7 H7 118.9
C8 C7 H7 118.9
C7 C8 C9 119.01(16)
C7 C8 H8 120.5
C9 C8 H8 120.5
C8 C9 C10 119.16(16)
C8 C9 H9 120.4
C10 C9 H9 120.4
C9 C10 C11 119.43(16)
C9 C10 H10 120.3
C11 C10 H10 120.3
N1 C11 C10 121.07(15)
N1 C11 C12 116.84(14)
C10 C11 C12 122.07(15)
C11 C12 P1 109.64(11)
C11 C12 H12A 109.7
P1 C12 H12A 109.7
C11 C12 H12B 109.7
P1 C12 H12B 109.7
H12A C12 H12B 108.2
C15 C13 C16 109.19(15)
C15 C13 C14 106.91(15)
C16 C13 C14 108.60(15)
C15 C13 P1 113.61(13)
C16 C13 P1 110.02(12)
C14 C13 P1 108.35(11)
C13 C14 H14A 109.5
C13 C14 H14B 109.5
H14A C14 H14B 109.5
C13 C14 H14C 109.5
H14A C14 H14C 109.5
H14B C14 H14C 109.5
C13 C15 H15A 109.5
C13 C15 H15B 109.5
H15A C15 H15B 109.5
C13 C15 H15C 109.5
H15A C15 H15C 109.5
H15B C15 H15C 109.5
C13 C16 H16A 109.5
C13 C16 H16B 109.5
H16A C16 H16B 109.5
C13 C16 H16C 109.5
H16A C16 H16C 109.5
H16B C16 H16C 109.5
C20 C17 C19 107.94(16)
C20 C17 C18 107.00(16)
C19 C17 C18 110.23(15)
C20 C17 P1 109.02(12)
C19 C17 P1 110.15(13)
C18 C17 P1 112.35(13)
C17 C18 H18A 109.5
C17 C18 H18B 109.5
H18A C18 H18B 109.5
C17 C18 H18C 109.5
H18A C18 H18C 109.5
H18B C18 H18C 109.5
C17 C19 H19A 109.5
C17 C19 H19B 109.5
H19A C19 H19B 109.5
C17 C19 H19C 109.5
H19A C19 H19C 109.5
H19B C19 H19C 109.5
C17 C20 H20A 109.5
C17 C20 H20B 109.5
H20A C20 H20B 109.5
C17 C20 H20C 109.5
H20A C20 H20C 109.5
H20B C20 H20C 109.5
N2 C21 C22 122.31(16)
N2 C21 H21 118.8
C22 C21 H21 118.8
C21 C22 C23 118.91(16)
C21 C22 H22 120.5
C23 C22 H22 120.5
C22 C23 C24 119.07(16)
C22 C23 H23 120.5
C24 C23 H23 120.5
C23 C24 C25 119.45(16)
C23 C24 H24 120.3
C25 C24 H24 120.3
N2 C25 C24 121.17(15)
N2 C25 C26 116.96(14)
C24 C25 C26 121.84(15)
C25 C26 P2 109.69(11)
C25 C26 H26A 109.7
P2 C26 H26A 109.7
C25 C26 H26B 109.7
P2 C26 H26B 109.7
H26A C26 H26B 108.2
C29 C27 C30 106.85(16)
C29 C27 C28 109.21(15)
C30 C27 C28 109.16(16)
C29 C27 P2 113.75(13)
C30 C27 P2 108.35(12)
C28 C27 P2 109.42(13)
C27 C28 H28A 109.5
C27 C28 H28B 109.5
H28A C28 H28B 109.5
C27 C28 H28C 109.5
H28A C28 H28C 109.5
H28B C28 H28C 109.5
C27 C29 H29A 109.5
C27 C29 H29B 109.5
H29A C29 H29B 109.5
C27 C29 H29C 109.5
H29A C29 H29C 109.5
H29B C29 H29C 109.5
C27 C30 H30A 109.5
C27 C30 H30B 109.5
H30A C30 H30B 109.5
C27 C30 H30C 109.5
H30A C30 H30C 109.5
H30B C30 H30C 109.5
C33 C31 C32 107.66(16)
C33 C31 C34 110.41(15)
C32 C31 C34 106.93(16)
C33 C31 P2 110.25(13)
C32 C31 P2 108.79(12)
C34 C31 P2 112.61(13)
C31 C32 H32A 109.5
C31 C32 H32B 109.5
H32A C32 H32B 109.5
C31 C32 H32C 109.5
H32A C32 H32C 109.5
H32B C32 H32C 109.5
C31 C33 H33A 109.5
C31 C33 H33B 109.5
H33A C33 H33B 109.5
C31 C33 H33C 109.5
H33A C33 H33C 109.5
H33B C33 H33C 109.5
C31 C34 H34A 109.5
C31 C34 H34B 109.5
H34A C34 H34B 109.5
C31 C34 H34C 109.5
H34A C34 H34C 109.5
H34B C34 H34C 109.5
F3 C35 F2 107.6(2)
F3 C35 F1 107.3(2)
F2 C35 F1 105.9(2)
F3 C35 S1 112.56(18)
F2 C35 S1 112.00(16)
F1 C35 S1 111.20(17)
Ru1 Cl1 Ru2 70.59(2)
C7 N1 C11 119.12(14)
C7 N1 Ru1 120.26(11)
C11 N1 Ru1 120.61(11)
C21 N2 C25 119.03(14)
C21 N2 Ru2 119.74(11)
C25 N2 Ru2 121.19(11)
C3 O1 Ru1 124.51(11)
C3 O2 Ru2 125.23(11)
C12 P1 C17 103.48(8)
C12 P1 C13 105.03(8)
C17 P1 C13 109.90(8)
C12 P1 Ru1 97.46(6)
C17 P1 Ru1 121.71(6)
C13 P1 Ru1 115.99(6)
C26 P2 C31 103.21(8)
C26 P2 C27 105.18(8)
C31 P2 C27 110.42(8)
C26 P2 Ru2 98.20(6)
C31 P2 Ru2 122.10(6)
C27 P2 Ru2 114.64(6)
C1 Ru1 N1 92.01(6)
C1 Ru1 O1 171.60(6)
N1 Ru1 O1 85.05(5)
C1 Ru1 P1 91.18(5)
N1 Ru1 P1 80.60(4)
O1 Ru1 P1 96.09(3)
C1 Ru1 Cl1 89.20(5)
N1 Ru1 Cl1 94.02(4)
O1 Ru1 Cl1 83.17(3)
P1 Ru1 Cl1 174.615(15)
C1 Ru1 Ru2 96.42(5)
N1 Ru1 Ru2 147.31(4)
O1 Ru1 Ru2 82.06(3)
P1 Ru1 Ru2 130.506(14)
Cl1 Ru1 Ru2 54.741(12)
C1 Ru1 H1 90.0(8)
N1 Ru1 H1 175.7(8)
O1 Ru1 H1 93.5(8)
P1 Ru1 H1 95.6(8)
Cl1 Ru1 H1 89.8(8)
Ru2 Ru1 H1 35.9(8)
C2 Ru2 N2 93.46(6)
C2 Ru2 O2 170.03(6)
N2 Ru2 O2 83.65(5)
C2 Ru2 P2 92.01(5)
N2 Ru2 P2 80.85(4)
O2 Ru2 P2 96.93(3)
C2 Ru2 Cl1 87.05(5)
N2 Ru2 Cl1 94.85(4)
O2 Ru2 Cl1 83.71(3)
P2 Ru2 Cl1 175.539(15)
C2 Ru2 Ru1 96.21(5)
N2 Ru2 Ru1 147.25(4)
O2 Ru2 Ru1 81.45(3)
P2 Ru2 Ru1 129.789(15)
Cl1 Ru2 Ru1 54.667(14)
C2 Ru2 H1 91.4(8)
N2 Ru2 H1 174.0(8)
O2 Ru2 H1 92.1(8)
P2 Ru2 H1 95.6(8)
Cl1 Ru2 H1 88.8(8)
Ru1 Ru2 H1 35.0(8)
O6 S1 O5 114.92(11)
O6 S1 O7 116.28(11)
O5 S1 O7 114.31(11)
O6 S1 C35 103.77(12)
O5 S1 C35 103.11(10)
O7 S1 C35 101.79(11)
Cl3 C36 Cl2 110.5(3)
Cl3 C36 H36A 109.6
Cl2 C36 H36A 109.6
Cl3 C36 H36B 109.6
Cl2 C36 H36B 109.6
H36A C36 H36B 108.1
Cl3' C36' Cl2' 111.6(7)
Cl3' C36' H36C 109.3
Cl2' C36' H36C 109.3
Cl3' C36' H36D 109.3
Cl2' C36' H36D 109.3
H36C C36' H36D 108.0

loop_
_geom_bond_atom_site_label_1
_geom_bond_atom_site_label_2
_geom_bond_distance
C1 O3 1.154(2)
C1 Ru1 1.8293(18)
C2 O4 1.154(2)
C2 Ru2 1.8293(17)
C3 O1 1.263(2)
C3 O2 1.265(2)
C3 C4 1.513(8)
C3 C4' 1.525(9)
C4 C5 1.520(7)
C4 H4A 0.99
C4 H4AB 0.99
C5 C6 1.523(5)
C5 H5A 0.99
C5 H5AB 0.99
C6 H6A 0.98
C6 H6B 0.98
C6 H6C 0.98
C4' C5' 1.514(9)
C4' H4'A 0.99
C4' H4'B 0.99
C5' C6' 1.516(8)
C5' H5'A 0.99
C5' H5'B 0.99
C6' H6'A 0.98
C6' H6'B 0.98
C6' H6'C 0.98
C7 N1 1.352(2)
C7 C8 1.385(2)
C7 H7 0.95
C8 C9 1.389(3)
C8 H8 0.95
C9 C10 1.390(3)
C9 H9 0.95
C10 C11 1.392(2)
C10 H10 0.95
C11 N1 1.361(2)
C11 C12 1.504(2)
C12 P1 1.8560(17)
C12 H12A 0.99
C12 H12B 0.99
C13 C15 1.537(2)
C13 C16 1.542(3)
C13 C14 1.542(3)
C13 P1 1.8965(18)
C14 H14A 0.98
C14 H14B 0.98
C14 H14C 0.98
C15 H15A 0.98
C15 H15B 0.98
C15 H15C 0.98
C16 H16A 0.98
C16 H16B 0.98
C16 H16C 0.98
C17 C20 1.536(3)
C17 C19 1.536(3)
C17 C18 1.541(3)
C17 P1 1.8895(18)
C18 H18A 0.98
C18 H18B 0.98
C18 H18C 0.98
C19 H19A 0.98
C19 H19B 0.98
C19 H19C 0.98
C20 H20A 0.98
C20 H20B 0.98
C20 H20C 0.98
C21 N2 1.352(2)
C21 C22 1.384(2)
C21 H21 0.95
C22 C23 1.388(2)
C22 H22 0.95
C23 C24 1.390(2)
C23 H23 0.95
C24 C25 1.394(2)
C24 H24 0.95
C25 N2 1.354(2)
C25 C26 1.504(2)
C26 P2 1.8518(17)
C26 H26A 0.99
C26 H26B 0.99
C27 C29 1.536(3)
C27 C30 1.542(3)
C27 C28 1.543(3)
C27 P2 1.8909(18)
C28 H28A 0.98
C28 H28B 0.98
C28 H28C 0.98
C29 H29A 0.98
C29 H29B 0.98
C29 H29C 0.98
C30 H30A 0.98
C30 H30B 0.98
C30 H30C 0.98
C31 C33 1.533(3)
C31 C32 1.535(3)
C31 C34 1.543(2)
C31 P2 1.8906(18)
C32 H32A 0.98
C32 H32B 0.98
C32 H32C 0.98
C33 H33A 0.98
C33 H33B 0.98
C33 H33C 0.98
C34 H34A 0.98
C34 H34B 0.98
C34 H34C 0.98
C35 F3 1.334(3)
C35 F2 1.341(3)
C35 F1 1.344(3)
C35 S1 1.823(2)
Cl1 Ru1 2.4700(6)
Cl1 Ru2 2.4722(6)
N1 Ru1 2.0996(14)
N2 Ru2 2.1045(14)
O1 Ru1 2.1119(13)
O2 Ru2 2.1097(13)
O5 S1 1.4421(16)
O6 S1 1.4364(19)
O7 S1 1.4541(19)
P1 Ru1 2.3136(6)
P2 Ru2 2.3098(5)
Ru1 Ru2 2.8556(7)
Ru1 H1 1.73(2)
Ru2 H1 1.77(2)
C36 Cl3 1.753(5)
C36 Cl2 1.767(4)
C36 H36A 0.99
C36 H36B 0.99
C36' Cl3' 1.744(11)
C36' Cl2' 1.768(11)
C36' H36C 0.99
C36' H36D 0.99
